data_7131919
loop_
_publ_author_name
'Lamprecht, Anna'
'Lindl, Felix'
'Endres, Lukas'
'Krummenacher, Ivo'
'Braunschweig, Holger'

_publ_section_title
;
 Coinage metal complexes of BN analogues of m-terphenyl ligands
;
_journal_name_full 'Chemical Communications'
_journal_paper_doi 10.1039/D3CC03467D
_journal_year 2023
_chemical_formula_moiety 'C64 H70 Au B N P'
_chemical_formula_sum 'C64 H70 Au B N P'
_chemical_formula_weight 1091.95
_space_group_crystal_system monoclinic
_space_group_IT_number 14
_space_group_name_Hall '-P 2yn'
_space_group_name_H-M_alt 'P 1 21/n 1'
_atom_sites_solution_hydrogens geom
_atom_sites_solution_primary dual
_atom_sites_solution_secondary difmap
_audit_creation_method SHELXL-2014/7
_audit_update_record
;
2023-05-23 deposited with the CCDC.	2023-07-21 downloaded from the CCDC.
;
_cell_angle_alpha 90
_cell_angle_beta 92.41(3)
_cell_angle_gamma 90
_cell_formula_units_Z 4
_cell_length_a 17.076(7)
_cell_length_b 10.901(2)
_cell_length_c 28.443(9)
_cell_measurement_reflns_used 9640
_cell_measurement_temperature 100(2)
_cell_measurement_theta_max 25.76
_cell_measurement_theta_min 2.31
_cell_volume 5290(3)
_computing_cell_refinement 'Saint+ ver. V8.37A (Bruker AXS)'
_computing_data_collection 'Smart NT ver. 5.63 (Bruker AXS)'
_computing_data_reduction 'Saint+ ver. V8.37A (Bruker AXS)'
_computing_molecular_graphics 'ShelXLe (Huebschle et all, 2011)'
_computing_publication_material 'SHELXL-2014/7 (Sheldrick, 2014)'
_computing_structure_refinement 'SHELXL-2014/7 (Sheldrick, 2014)'
_computing_structure_solution 'SHELXT (Sheldrick, 2014)'
_diffrn_ambient_temperature 100(2)
_diffrn_detector 'CCD area detector (Apex1)'
_diffrn_detector_area_resol_mean 8.333
_diffrn_measured_fraction_theta_full 1.000
_diffrn_measured_fraction_theta_max 0.989
_diffrn_measurement_device_type 'Bruker SMART-APEX'
_diffrn_measurement_method '\f and \w scans'
_diffrn_radiation_monochromator graphite
_diffrn_radiation_type MoK\a
_diffrn_radiation_wavelength 0.71073
_diffrn_reflns_av_R_equivalents 0.1098
_diffrn_reflns_av_unetI/netI 0.0753
_diffrn_reflns_Laue_measured_fraction_full 1.000
_diffrn_reflns_Laue_measured_fraction_max 0.989
_diffrn_reflns_limit_h_max 22
_diffrn_reflns_limit_h_min -22
_diffrn_reflns_limit_k_max 14
_diffrn_reflns_limit_k_min -14
_diffrn_reflns_limit_l_max 37
_diffrn_reflns_limit_l_min -36
_diffrn_reflns_number 75052
_diffrn_reflns_point_group_measured_fraction_full 1.000
_diffrn_reflns_point_group_measured_fraction_max 0.989
_diffrn_reflns_theta_full 25.242
_diffrn_reflns_theta_max 27.653
_diffrn_reflns_theta_min 1.366
_diffrn_source 'sealed tube'
_exptl_absorpt_coefficient_mu 2.852
_exptl_absorpt_correction_T_max 0.7456
_exptl_absorpt_correction_T_min 0.5788
_exptl_absorpt_correction_type multi-scan
_exptl_absorpt_process_details 'SadAbs 2016/2 (Bruker AXS)'
_exptl_crystal_colour pink
_exptl_crystal_density_diffrn 1.371
_exptl_crystal_description plate
_exptl_crystal_F_000 2240
_exptl_crystal_size_max 0.273
_exptl_crystal_size_mid 0.048
_exptl_crystal_size_min 0.025
_refine_diff_density_max 1.289
_refine_diff_density_min -0.889
_refine_diff_density_rms 0.121
_refine_ls_extinction_method none
_refine_ls_goodness_of_fit_ref 1.004
_refine_ls_hydrogen_treatment constr
_refine_ls_matrix_type full
_refine_ls_number_parameters 613
_refine_ls_number_reflns 12204
_refine_ls_number_restraints 0
_refine_ls_restrained_S_all 1.004
_refine_ls_R_factor_all 0.0600
_refine_ls_R_factor_gt 0.0348
_refine_ls_shift/su_max 0.002
_refine_ls_shift/su_mean 0.000
_refine_ls_structure_factor_coef Fsqd
_refine_ls_weighting_details 'w=1/[\s^2^(Fo^2^)+(0.0101P)^2^] where P=(Fo^2^+2Fc^2^)/3'
_refine_ls_weighting_scheme calc
_refine_ls_wR_factor_gt 0.0614
_refine_ls_wR_factor_ref 0.0674
_reflns_Friedel_coverage 0.000
_reflns_number_gt 9242
_reflns_number_total 12204
_reflns_threshold_expression 'I > 2\s(I)'
_cod_data_source_file d3cc03467d2.cif
_cod_data_source_block 1-AuPCy3
_cod_original_sg_symbol_H-M 'P 21/n'
_cod_database_code 7131919
_shelx_shelxl_version_number 2014/7
_shelx_space_group_comment
;
The symmetry employed for this shelxl refinement is uniquely defined
by the following loop, which should always be used as a source of
symmetry information in preference to the above space-group names.
They are only intended as comments.
;
_shelx_estimated_absorpt_t_min 0.510
_shelx_estimated_absorpt_t_max 0.932

loop_
_space_group_symop_operation_xyz
'x, y, z'
'-x+1/2, y+1/2, -z+1/2'
'-x, -y, -z'
'x-1/2, -y-1/2, z-1/2'

loop_
_atom_site_label
_atom_site_type_symbol
_atom_site_fract_x
_atom_site_fract_y
_atom_site_fract_z
_atom_site_U_iso_or_equiv
_atom_site_adp_type
_atom_site_occupancy
_atom_site_site_symmetry_order
_atom_site_calc_flag
_atom_site_refinement_flags_posn
_atom_site_refinement_flags_adp
_atom_site_refinement_flags_occupancy
_atom_site_disorder_assembly
_atom_site_disorder_group
Au1 Au 0.71149(2) 0.64951(2) 0.34317(2) 0.01124(4) Uani 1 1 d . . . . .
P1 P 0.82303(5) 0.57519(8) 0.37677(3) 0.01159(19) Uani 1 1 d . . . . .
N1 N 0.60082(15) 0.6956(2) 0.31544(10) 0.0108(6) Uani 1 1 d . . . . .
C3 C 0.44090(19) 0.6962(3) 0.28471(12) 0.0108(7) Uani 1 1 d . . . . .
C2 C 0.46415(19) 0.7544(3) 0.32712(12) 0.0116(7) Uani 1 1 d . . . . .
C4 C 0.49661(19) 0.6415(3) 0.25593(12) 0.0128(7) Uani 1 1 d . . . . .
C7 C 0.6095(2) 0.7349(3) 0.42591(13) 0.0202(9) Uani 1 1 d . . . . .
H7 H 0.6135 0.6489 0.4211 0.024 Uiso 1 1 calc R U . . .
C37 C 0.8358(2) 0.7982(3) 0.42721(12) 0.0148(8) Uani 1 1 d . . . . .
H37A H 0.8635 0.8389 0.4016 0.018 Uiso 1 1 calc R U . . .
H37B H 0.7787 0.8059 0.4202 0.018 Uiso 1 1 calc R U . . .
C13 C 0.3931(2) 0.7815(3) 0.40254(12) 0.0177(8) Uani 1 1 d . . . . .
H13 H 0.4240 0.7172 0.4161 0.021 Uiso 1 1 calc R U . . .
C47 C 0.87075(19) 0.3481(3) 0.42043(12) 0.0164(7) Uani 1 1 d . . . . .
H47A H 0.9157 0.3479 0.3996 0.020 Uiso 1 1 calc R U . . .
H47B H 0.8873 0.3901 0.4501 0.020 Uiso 1 1 calc R U . . .
C11 C 0.5689(2) 0.9332(3) 0.39878(14) 0.0226(9) Uani 1 1 d . . . . .
H11 H 0.5448 0.9848 0.3755 0.027 Uiso 1 1 calc R U . . .
C35 C 0.7068(2) 0.6888(3) 0.23114(12) 0.0161(8) Uani 1 1 d . . . . .
H35 H 0.7059 0.7678 0.2452 0.019 Uiso 1 1 calc R U . . .
C6 C 0.5750(2) 0.8072(3) 0.39038(13) 0.0150(8) Uani 1 1 d . . . . .
C36 C 0.85880(19) 0.6614(3) 0.42960(12) 0.0137(7) Uani 1 1 d . . . . .
H36 H 0.8314 0.6258 0.4568 0.016 Uiso 1 1 calc R U . . .
C00F C 0.92270(19) 0.6874(3) 0.31439(12) 0.0137(8) Uani 1 1 d . . . . .
H00A H 0.8757 0.7163 0.2960 0.016 Uiso 1 1 calc R U . . .
H00B H 0.9352 0.7485 0.3394 0.016 Uiso 1 1 calc R U . . .
C52 C 0.9915(2) 0.6773(3) 0.28208(13) 0.0194(9) Uani 1 1 d . . . . .
H52A H 1.0004 0.7578 0.2671 0.023 Uiso 1 1 calc R U . . .
H52B H 1.0395 0.6555 0.3010 0.023 Uiso 1 1 calc R U . . .
C24 C 0.47113(19) 0.5802(3) 0.21056(12) 0.0126(7) Uani 1 1 d . . . . .
C12 C 0.4044(2) 0.8173(3) 0.35614(12) 0.0138(8) Uani 1 1 d . . . . .
C1 C 0.5457(2) 0.7510(3) 0.34328(13) 0.0179(8) Uani 1 1 d . . . . .
C34 C 0.7668(2) 0.6598(3) 0.20140(13) 0.0210(8) Uani 1 1 d . . . . .
H34 H 0.8055 0.7189 0.1944 0.025 Uiso 1 1 calc R U . . .
C17 C 0.35870(19) 0.9130(3) 0.33770(13) 0.0151(8) Uani 1 1 d . . . . .
H17 H 0.3656 0.9391 0.3063 0.018 Uiso 1 1 calc R U . . .
C42 C 0.80199(18) 0.4183(3) 0.39644(12) 0.0124(7) Uani 1 1 d . . . . .
H42 H 0.7868 0.3709 0.3674 0.015 Uiso 1 1 calc R U . . .
C15 C 0.2926(2) 0.9332(3) 0.40998(14) 0.0247(9) Uani 1 1 d . . . . .
H15 H 0.2545 0.9722 0.4283 0.030 Uiso 1 1 calc R U . . .
C18 C 0.35546(19) 0.6943(3) 0.26974(12) 0.0121(7) Uani 1 1 d . . . . .
C43 C 0.7302(2) 0.4151(3) 0.42750(13) 0.0194(9) Uani 1 1 d . . . . .
H43A H 0.7424 0.4603 0.4571 0.023 Uiso 1 1 calc R U . . .
H43B H 0.6855 0.4566 0.4109 0.023 Uiso 1 1 calc R U . . .
C49 C 0.88819(19) 0.4663(3) 0.29880(12) 0.0154(8) Uani 1 1 d . . . . .
H49A H 0.8796 0.3855 0.3136 0.019 Uiso 1 1 calc R U . . .
H49B H 0.8397 0.4888 0.2805 0.019 Uiso 1 1 calc R U . . .
C41 C 0.9472(2) 0.6492(3) 0.44150(12) 0.0185(8) Uani 1 1 d . . . . .
H41A H 0.9615 0.5612 0.4434 0.022 Uiso 1 1 calc R U . . .
H41B H 0.9770 0.6869 0.4161 0.022 Uiso 1 1 calc R U . . .
C30 C 0.6477(2) 0.6041(3) 0.24088(12) 0.0149(8) Uani 1 1 d . . . . .
C50 C 0.9561(2) 0.4567(3) 0.26553(13) 0.0196(8) Uani 1 1 d . . . . .
H50A H 1.0029 0.4240 0.2831 0.024 Uiso 1 1 calc R U . . .
H50B H 0.9418 0.3982 0.2400 0.024 Uiso 1 1 calc R U . . .
C23 C 0.3274(2) 0.7605(3) 0.23084(12) 0.0161(8) Uani 1 1 d . . . . .
H23 H 0.3630 0.8054 0.2127 0.019 Uiso 1 1 calc R U . . .
C44 C 0.7071(2) 0.2832(3) 0.43904(14) 0.0204(9) Uani 1 1 d . . . . .
H44A H 0.6892 0.2408 0.4097 0.024 Uiso 1 1 calc R U . . .
H44B H 0.6631 0.2842 0.4606 0.024 Uiso 1 1 calc R U . . .
B5 B 0.5796(2) 0.6452(3) 0.27144(13) 0.0081(7) Uani 1 1 d . . . . .
C32 C 0.7133(2) 0.4577(3) 0.19179(13) 0.0257(9) Uani 1 1 d . . . . .
H32 H 0.7160 0.3776 0.1788 0.031 Uiso 1 1 calc R U . . .
C48 C 0.90472(19) 0.5623(3) 0.33724(12) 0.0136(7) Uani 1 1 d . . . . .
H48 H 0.9523 0.5358 0.3563 0.016 Uiso 1 1 calc R U . . .
C25 C 0.4164(2) 0.4850(3) 0.20905(13) 0.0166(8) Uani 1 1 d . . . . .
H25 H 0.3935 0.4595 0.2373 0.020 Uiso 1 1 calc R U . . .
C58 C 0.5447(2) 0.7821(4) 0.58323(16) 0.0311(10) Uani 1 1 d . . . . .
H58 H 0.5588 0.8584 0.5699 0.037 Uiso 1 1 calc R U . . .
C51 C 0.9764(2) 0.5807(3) 0.24408(13) 0.0198(9) Uani 1 1 d . . . . .
H51A H 1.0236 0.5718 0.2253 0.024 Uiso 1 1 calc R U . . .
H51B H 0.9326 0.6078 0.2226 0.024 Uiso 1 1 calc R U . . .
C45 C 0.7760(2) 0.2124(3) 0.46212(14) 0.0212(9) Uani 1 1 d . . . . .
H45A H 0.7902 0.2491 0.4932 0.025 Uiso 1 1 calc R U . . .
H45B H 0.7603 0.1262 0.4672 0.025 Uiso 1 1 calc R U . . .
C9 C 0.6322(2) 0.9105(4) 0.47527(15) 0.0306(10) Uani 1 1 d . . . . .
H9 H 0.6518 0.9458 0.5039 0.037 Uiso 1 1 calc R U . . .
C19 C 0.3024(2) 0.6282(3) 0.29591(12) 0.0157(8) Uani 1 1 d . . . . .
H19 H 0.3205 0.5834 0.3229 0.019 Uiso 1 1 calc R U . . .
C46 C 0.8471(2) 0.2157(3) 0.43117(13) 0.0186(8) Uani 1 1 d . . . . .
H46A H 0.8345 0.1719 0.4013 0.022 Uiso 1 1 calc R U . . .
H46B H 0.8917 0.1730 0.4475 0.022 Uiso 1 1 calc R U . . .
C31 C 0.6530(2) 0.4883(3) 0.22057(13) 0.0213(9) Uani 1 1 d . . . . .
H31 H 0.6141 0.4287 0.2267 0.026 Uiso 1 1 calc R U . . .
C10 C 0.5977(2) 0.9835(4) 0.44091(16) 0.0316(11) Uani 1 1 d . . . . .
H10 H 0.5936 1.0693 0.4460 0.038 Uiso 1 1 calc R U . . .
C14 C 0.3372(2) 0.8387(3) 0.42904(13) 0.0242(9) Uani 1 1 d . . . . .
H14 H 0.3297 0.8126 0.4604 0.029 Uiso 1 1 calc R U . . .
C29 C 0.5031(2) 0.6144(3) 0.16814(13) 0.0205(9) Uani 1 1 d . . . . .
H29 H 0.5399 0.6798 0.1679 0.025 Uiso 1 1 calc R U . . .
C40 C 0.9693(2) 0.7119(3) 0.48841(13) 0.0245(9) Uani 1 1 d . . . . .
H40A H 0.9436 0.6688 0.5142 0.029 Uiso 1 1 calc R U . . .
H40B H 1.0267 0.7067 0.4945 0.029 Uiso 1 1 calc R U . . .
C8 C 0.6383(2) 0.7848(4) 0.46807(14) 0.0279(10) Uani 1 1 d . . . . .
H8 H 0.6618 0.7337 0.4917 0.033 Uiso 1 1 calc R U . . .
C53 C 0.5159(2) 0.6890(4) 0.55454(16) 0.0334(11) Uani 1 1 d . . . . .
H53 H 0.5106 0.7006 0.5215 0.040 Uiso 1 1 calc R U . . .
C22 C 0.2478(2) 0.7617(3) 0.21814(13) 0.0209(9) Uani 1 1 d . . . . .
H22 H 0.2293 0.8078 0.1916 0.025 Uiso 1 1 calc R U . . .
C16 C 0.3028(2) 0.9715(3) 0.36439(13) 0.0197(8) Uani 1 1 d . . . . .
H16 H 0.2723 1.0368 0.3513 0.024 Uiso 1 1 calc R U . . .
C21 C 0.1958(2) 0.6960(3) 0.24412(13) 0.0216(9) Uani 1 1 d . . . . .
H21 H 0.1414 0.6976 0.2357 0.026 Uiso 1 1 calc R U . . .
C39 C 0.9442(2) 0.8465(3) 0.48765(13) 0.0255(9) Uani 1 1 d . . . . .
H39A H 0.9552 0.8829 0.5191 0.031 Uiso 1 1 calc R U . . .
H39B H 0.9754 0.8918 0.4648 0.031 Uiso 1 1 calc R U . . .
C38 C 0.8576(2) 0.8610(3) 0.47433(13) 0.0218(8) Uani 1 1 d . . . . .
H38A H 0.8446 0.9493 0.4720 0.026 Uiso 1 1 calc R U . . .
H38B H 0.8262 0.8248 0.4993 0.026 Uiso 1 1 calc R U . . .
C26 C 0.3946(2) 0.4268(3) 0.16722(14) 0.0222(9) Uani 1 1 d . . . . .
H26 H 0.3566 0.3632 0.1670 0.027 Uiso 1 1 calc R U . . .
C57 C 0.5532(2) 0.7646(4) 0.63139(16) 0.0352(11) Uani 1 1 d . . . . .
H57 H 0.5737 0.8287 0.6510 0.042 Uiso 1 1 calc R U . . .
C20 C 0.2229(2) 0.6277(3) 0.28255(14) 0.0209(9) Uani 1 1 d . . . . .
H20 H 0.1873 0.5804 0.2998 0.025 Uiso 1 1 calc R U . . .
C54 C 0.4948(2) 0.5787(4) 0.57442(17) 0.0355(11) Uani 1 1 d . . . . .
H54 H 0.4750 0.5142 0.5548 0.043 Uiso 1 1 calc R U . . .
C55 C 0.5024(2) 0.5616(4) 0.62233(17) 0.0371(11) Uani 1 1 d . . . . .
H55 H 0.4871 0.4858 0.6357 0.045 Uiso 1 1 calc R U . . .
C27 C 0.4278(2) 0.4605(4) 0.12598(14) 0.0276(9) Uani 1 1 d . . . . .
H27 H 0.4135 0.4196 0.0974 0.033 Uiso 1 1 calc R U . . .
C59 C 0.2546(3) 0.8204(4) 0.08715(15) 0.0379(12) Uani 1 1 d . . . . .
H59 H 0.2196 0.7534 0.0825 0.045 Uiso 1 1 calc R U . . .
C56 C 0.5320(3) 0.6541(4) 0.65102(16) 0.0406(11) Uani 1 1 d . . . . .
H56 H 0.5378 0.6420 0.6841 0.049 Uiso 1 1 calc R U . . .
C33 C 0.7690(2) 0.5430(4) 0.18210(13) 0.0265(9) Uani 1 1 d . . . . .
H33 H 0.8098 0.5221 0.1619 0.032 Uiso 1 1 calc R U . . .
C64 C 0.2287(2) 0.9368(5) 0.07901(15) 0.0432(12) Uani 1 1 d . . . . .
H64 H 0.1756 0.9513 0.0692 0.052 Uiso 1 1 calc R U . . .
C28 C 0.4822(2) 0.5548(4) 0.12637(14) 0.0282(9) Uani 1 1 d . . . . .
H28 H 0.5053 0.5787 0.0980 0.034 Uiso 1 1 calc R U . . .
C60 C 0.3304(3) 0.7989(4) 0.10184(15) 0.0358(11) Uani 1 1 d . . . . .
H60 H 0.3476 0.7172 0.1076 0.043 Uiso 1 1 calc R U . . .
C63 C 0.2806(3) 1.0343(4) 0.08526(17) 0.0481(13) Uani 1 1 d . . . . .
H63 H 0.2630 1.1158 0.0795 0.058 Uiso 1 1 calc R U . . .
C61 C 0.3820(3) 0.8941(5) 0.10832(16) 0.0430(12) Uani 1 1 d . . . . .
H61 H 0.4347 0.8784 0.1186 0.052 Uiso 1 1 calc R U . . .
C62 C 0.3575(3) 1.0132(5) 0.09986(17) 0.0464(13) Uani 1 1 d . . . . .
H62 H 0.3931 1.0797 0.1040 0.056 Uiso 1 1 calc R U . . .

loop_
_atom_site_aniso_label
_atom_site_aniso_U_11
_atom_site_aniso_U_22
_atom_site_aniso_U_33
_atom_site_aniso_U_23
_atom_site_aniso_U_13
_atom_site_aniso_U_12
Au1 0.00686(6) 0.01294(7) 0.01377(7) 0.00157(7) -0.00120(5) 0.00037(6)
P1 0.0084(4) 0.0126(5) 0.0137(5) 0.0008(4) -0.0005(4) 0.0001(3)
N1 0.0074(14) 0.0133(14) 0.0120(15) 0.0036(12) 0.0044(12) 0.0062(11)
C3 0.0093(17) 0.0106(16) 0.0127(18) 0.0041(14) 0.0022(14) -0.0003(13)
C2 0.0112(17) 0.0133(18) 0.0104(18) 0.0057(14) -0.0001(14) 0.0001(14)
C4 0.0154(17) 0.0095(17) 0.0139(18) 0.0039(15) 0.0037(14) 0.0008(15)
C7 0.020(2) 0.022(2) 0.019(2) 0.0014(17) 0.0099(17) 0.0034(16)
C37 0.0155(19) 0.0137(18) 0.015(2) -0.0016(15) -0.0020(15) 0.0017(14)
C13 0.0112(18) 0.024(2) 0.018(2) 0.0002(17) 0.0008(15) 0.0003(15)
C47 0.0118(17) 0.0186(18) 0.0189(19) 0.0005(17) 0.0007(14) 0.0003(15)
C11 0.0151(19) 0.019(2) 0.034(3) -0.0009(18) 0.0066(18) -0.0014(15)
C35 0.019(2) 0.0156(18) 0.0133(19) -0.0014(15) -0.0013(16) 0.0031(14)
C6 0.0115(18) 0.0174(18) 0.017(2) -0.0009(15) 0.0084(15) -0.0009(14)
C36 0.0115(17) 0.0146(18) 0.0146(18) 0.0028(16) -0.0024(14) 0.0013(14)
C00F 0.0119(18) 0.0122(17) 0.017(2) -0.0038(15) 0.0017(15) -0.0019(13)
C52 0.0170(19) 0.019(2) 0.022(2) 0.0008(16) 0.0063(16) -0.0049(15)
C24 0.0098(17) 0.0135(18) 0.0145(19) 0.0004(15) 0.0019(14) 0.0074(14)
C12 0.0117(18) 0.0137(18) 0.0162(19) -0.0053(15) 0.0018(15) -0.0036(13)
C1 0.0175(19) 0.0171(19) 0.019(2) 0.0055(16) 0.0025(16) 0.0031(15)
C34 0.0195(19) 0.024(2) 0.019(2) 0.0036(18) -0.0016(16) 0.0017(17)
C17 0.0142(19) 0.0155(19) 0.016(2) 0.0012(15) 0.0015(15) -0.0032(14)
C42 0.0090(17) 0.0117(18) 0.0164(19) 0.0002(15) 0.0002(14) 0.0000(13)
C15 0.0103(19) 0.033(2) 0.031(2) -0.012(2) 0.0074(17) -0.0044(17)
C18 0.0094(17) 0.0123(17) 0.0146(19) -0.0047(14) 0.0006(15) 0.0004(13)
C43 0.0119(19) 0.018(2) 0.029(2) 0.0061(17) 0.0071(17) 0.0040(15)
C49 0.0130(18) 0.0131(18) 0.020(2) 0.0016(15) -0.0014(15) -0.0039(14)
C41 0.0181(19) 0.0178(18) 0.019(2) -0.0005(17) -0.0062(15) 0.0006(16)
C30 0.0142(18) 0.0164(18) 0.0134(19) 0.0014(15) -0.0063(15) 0.0031(14)
C50 0.019(2) 0.0171(19) 0.023(2) -0.0083(17) 0.0029(16) 0.0004(15)
C23 0.0121(18) 0.021(2) 0.016(2) 0.0006(16) 0.0014(15) 0.0001(15)
C44 0.0130(19) 0.019(2) 0.030(2) 0.0051(17) 0.0065(17) 0.0007(15)
B5 0.0103(18) 0.0031(17) 0.0110(19) 0.0031(16) 0.0019(15) -0.0005(15)
C32 0.028(2) 0.023(2) 0.025(2) -0.0113(18) -0.0089(18) 0.0110(18)
C48 0.0107(17) 0.0112(17) 0.019(2) 0.0012(15) 0.0003(15) -0.0005(14)
C25 0.0157(19) 0.0162(19) 0.018(2) -0.0006(16) 0.0031(16) 0.0059(15)
C58 0.023(2) 0.025(2) 0.045(3) 0.014(2) 0.009(2) 0.0014(18)
C51 0.0144(19) 0.022(2) 0.023(2) -0.0033(17) 0.0059(16) 0.0001(15)
C45 0.020(2) 0.0148(19) 0.029(2) 0.0099(17) 0.0064(18) 0.0013(15)
C9 0.026(2) 0.038(3) 0.028(3) -0.014(2) 0.008(2) -0.0135(19)
C19 0.0151(18) 0.0162(19) 0.0158(19) -0.0010(15) 0.0000(15) -0.0002(14)
C46 0.016(2) 0.0148(19) 0.025(2) 0.0042(17) 0.0028(17) 0.0038(15)
C31 0.024(2) 0.016(2) 0.023(2) -0.0054(17) -0.0109(17) 0.0010(16)
C10 0.025(2) 0.022(2) 0.048(3) -0.014(2) 0.011(2) -0.0082(18)
C14 0.020(2) 0.040(2) 0.0133(19) -0.0028(19) 0.0061(16) -0.0069(18)
C29 0.0124(19) 0.031(2) 0.019(2) 0.0017(17) -0.0004(16) -0.0017(15)
C40 0.023(2) 0.027(2) 0.022(2) 0.0003(18) -0.0082(18) 0.0006(17)
C8 0.029(2) 0.035(3) 0.021(2) -0.0021(19) 0.0079(19) -0.0040(19)
C53 0.018(2) 0.051(3) 0.031(3) 0.006(2) 0.0038(19) 0.0006(19)
C22 0.017(2) 0.028(2) 0.018(2) -0.0011(17) -0.0018(16) 0.0055(16)
C16 0.0141(19) 0.018(2) 0.027(2) -0.0051(17) -0.0006(17) 0.0000(15)
C21 0.0080(18) 0.030(2) 0.026(2) -0.0069(18) -0.0017(16) 0.0000(15)
C39 0.032(2) 0.026(2) 0.017(2) -0.0044(18) -0.0074(17) -0.0044(19)
C38 0.029(2) 0.0176(19) 0.019(2) -0.0013(17) 0.0007(17) 0.0009(17)
C26 0.0146(19) 0.019(2) 0.033(2) -0.0055(18) -0.0020(18) 0.0054(15)
C57 0.036(3) 0.033(3) 0.036(3) -0.005(2) 0.008(2) -0.007(2)
C20 0.0130(18) 0.023(2) 0.028(2) -0.0027(17) 0.0067(17) -0.0063(15)
C54 0.023(2) 0.034(3) 0.049(3) -0.007(2) 0.007(2) -0.0096(19)
C55 0.033(3) 0.024(2) 0.055(3) 0.010(2) 0.005(2) -0.0031(19)
C27 0.019(2) 0.045(3) 0.019(2) -0.009(2) -0.0045(17) 0.0051(19)
C59 0.028(3) 0.057(3) 0.029(3) -0.007(2) 0.002(2) -0.014(2)
C56 0.043(3) 0.044(3) 0.034(3) 0.010(2) -0.002(2) -0.006(2)
C33 0.025(2) 0.045(3) 0.010(2) -0.0005(19) 0.0043(17) 0.0117(19)
C64 0.016(2) 0.077(4) 0.036(3) -0.005(3) -0.001(2) 0.003(2)
C28 0.019(2) 0.051(3) 0.015(2) 0.001(2) 0.0026(17) 0.0032(19)
C60 0.031(3) 0.047(3) 0.030(3) -0.001(2) 0.002(2) 0.002(2)
C63 0.055(3) 0.047(3) 0.043(3) 0.002(3) 0.013(3) 0.013(3)
C61 0.019(2) 0.076(4) 0.035(3) -0.009(3) 0.003(2) 0.000(2)
C62 0.031(3) 0.058(3) 0.051(3) -0.009(3) 0.012(2) -0.007(2)

loop_
_atom_type_symbol
_atom_type_description
_atom_type_scat_dispersion_real
_atom_type_scat_dispersion_imag
_atom_type_scat_source
C C 0.0033 0.0016 'International Tables Vol C Tables 4.2.6.8 and 6.1.1.4'
H H 0.0000 0.0000 'International Tables Vol C Tables 4.2.6.8 and 6.1.1.4'
Au Au -2.0133 8.8022 'International Tables Vol C Tables 4.2.6.8 and 6.1.1.4'
B B 0.0013 0.0007 'International Tables Vol C Tables 4.2.6.8 and 6.1.1.4'
N N 0.0061 0.0033 'International Tables Vol C Tables 4.2.6.8 and 6.1.1.4'
P P 0.1023 0.0942 'International Tables Vol C Tables 4.2.6.8 and 6.1.1.4'

loop_
_exptl_crystal_face_index_h
_exptl_crystal_face_index_k
_exptl_crystal_face_index_l
_exptl_crystal_face_perp_dist
0.00 -1.00 1.00 0.0500
-1.00 -2.00 2.00 0.0460
1.00 2.00 -2.00 0.1160
2.00 0.00 1.00 0.0140
0.00 0.00 -1.00 0.0120
0.00 0.00 1.00 0.0090
-1.00 0.00 1.00 0.0150

loop_
_geom_angle_atom_site_label_1
_geom_angle_atom_site_label_2
_geom_angle_atom_site_label_3
_geom_angle
_geom_angle_site_symmetry_1
_geom_angle_site_symmetry_3
_geom_angle_publ_flag
N1 Au1 P1 171.83(7) . . ?
C48 P1 C42 106.17(15) . . ?
C48 P1 C36 107.62(16) . . ?
C42 P1 C36 106.65(16) . . ?
C48 P1 Au1 114.85(12) . . ?
C42 P1 Au1 106.96(11) . . ?
C36 P1 Au1 114.00(11) . . ?
C1 N1 B5 121.5(3) . . ?
C1 N1 Au1 120.9(2) . . ?
B5 N1 Au1 116.2(2) . . ?
C2 C3 C4 121.0(3) . . ?
C2 C3 C18 119.0(3) . . ?
C4 C3 C18 119.9(3) . . ?
C3 C2 C1 119.6(3) . . ?
C3 C2 C12 120.2(3) . . ?
C1 C2 C12 120.2(3) . . ?
C3 C4 B5 118.7(3) . . ?
C3 C4 C24 120.5(3) . . ?
B5 C4 C24 120.8(3) . . ?
C8 C7 C6 121.9(4) . . ?
C8 C7 H7 119.0 . . ?
C6 C7 H7 119.0 . . ?
C38 C37 C36 109.9(3) . . ?
C38 C37 H37A 109.7 . . ?
C36 C37 H37A 109.7 . . ?
C38 C37 H37B 109.7 . . ?
C36 C37 H37B 109.7 . . ?
H37A C37 H37B 108.2 . . ?
C14 C13 C12 120.9(3) . . ?
C14 C13 H13 119.6 . . ?
C12 C13 H13 119.6 . . ?
C46 C47 C42 110.8(3) . . ?
C46 C47 H47A 109.5 . . ?
C42 C47 H47A 109.5 . . ?
C46 C47 H47B 109.5 . . ?
C42 C47 H47B 109.5 . . ?
H47A C47 H47B 108.1 . . ?
C10 C11 C6 120.6(4) . . ?
C10 C11 H11 119.7 . . ?
C6 C11 H11 119.7 . . ?
C34 C35 C30 121.6(3) . . ?
C34 C35 H35 119.2 . . ?
C30 C35 H35 119.2 . . ?
C7 C6 C11 117.7(4) . . ?
C7 C6 C1 121.3(3) . . ?
C11 C6 C1 121.1(3) . . ?
C41 C36 C37 109.8(3) . . ?
C41 C36 P1 114.9(2) . . ?
C37 C36 P1 112.3(2) . . ?
C41 C36 H36 106.4 . . ?
C37 C36 H36 106.4 . . ?
P1 C36 H36 106.4 . . ?
C52 C00F C48 111.2(3) . . ?
C52 C00F H00A 109.4 . . ?
C48 C00F H00A 109.4 . . ?
C52 C00F H00B 109.4 . . ?
C48 C00F H00B 109.4 . . ?
H00A C00F H00B 108.0 . . ?
C51 C52 C00F 111.4(3) . . ?
C51 C52 H52A 109.3 . . ?
C00F C52 H52A 109.3 . . ?
C51 C52 H52B 109.3 . . ?
C00F C52 H52B 109.3 . . ?
H52A C52 H52B 108.0 . . ?
C29 C24 C25 117.3(3) . . ?
C29 C24 C4 120.9(3) . . ?
C25 C24 C4 121.8(3) . . ?
C17 C12 C13 117.8(3) . . ?
C17 C12 C2 121.2(3) . . ?
C13 C12 C2 121.0(3) . . ?
N1 C1 C2 119.6(3) . . ?
N1 C1 C6 117.8(3) . . ?
C2 C1 C6 122.6(3) . . ?
C33 C34 C35 118.9(3) . . ?
C33 C34 H34 120.6 . . ?
C35 C34 H34 120.6 . . ?
C12 C17 C16 121.5(3) . . ?
C12 C17 H17 119.3 . . ?
C16 C17 H17 119.3 . . ?
C47 C42 C43 110.2(3) . . ?
C47 C42 P1 116.3(2) . . ?
C43 C42 P1 111.5(2) . . ?
C47 C42 H42 106.1 . . ?
C43 C42 H42 106.1 . . ?
P1 C42 H42 106.1 . . ?
C14 C15 C16 120.3(3) . . ?
C14 C15 H15 119.8 . . ?
C16 C15 H15 119.8 . . ?
C23 C18 C19 118.8(3) . . ?
C23 C18 C3 121.1(3) . . ?
C19 C18 C3 120.0(3) . . ?
C44 C43 C42 111.2(3) . . ?
C44 C43 H43A 109.4 . . ?
C42 C43 H43A 109.4 . . ?
C44 C43 H43B 109.4 . . ?
C42 C43 H43B 109.4 . . ?
H43A C43 H43B 108.0 . . ?
C50 C49 C48 111.5(3) . . ?
C50 C49 H49A 109.3 . . ?
C48 C49 H49A 109.3 . . ?
C50 C49 H49B 109.3 . . ?
C48 C49 H49B 109.3 . . ?
H49A C49 H49B 108.0 . . ?
C40 C41 C36 110.9(3) . . ?
C40 C41 H41A 109.5 . . ?
C36 C41 H41A 109.5 . . ?
C40 C41 H41B 109.5 . . ?
C36 C41 H41B 109.5 . . ?
H41A C41 H41B 108.0 . . ?
C31 C30 C35 117.0(3) . . ?
C31 C30 B5 124.0(3) . . ?
C35 C30 B5 119.0(3) . . ?
C51 C50 C49 112.1(3) . . ?
C51 C50 H50A 109.2 . . ?
C49 C50 H50A 109.2 . . ?
C51 C50 H50B 109.2 . . ?
C49 C50 H50B 109.2 . . ?
H50A C50 H50B 107.9 . . ?
C18 C23 C22 120.8(3) . . ?
C18 C23 H23 119.6 . . ?
C22 C23 H23 119.6 . . ?
C43 C44 C45 111.5(3) . . ?
C43 C44 H44A 109.3 . . ?
C45 C44 H44A 109.3 . . ?
C43 C44 H44B 109.3 . . ?
C45 C44 H44B 109.3 . . ?
H44A C44 H44B 108.0 . . ?
N1 B5 C4 119.3(3) . . ?
N1 B5 C30 116.4(3) . . ?
C4 B5 C30 124.2(3) . . ?
C33 C32 C31 119.8(3) . . ?
C33 C32 H32 120.1 . . ?
C31 C32 H32 120.1 . . ?
C49 C48 C00F 109.6(3) . . ?
C49 C48 P1 111.6(2) . . ?
C00F C48 P1 111.1(2) . . ?
C49 C48 H48 108.1 . . ?
C00F C48 H48 108.1 . . ?
P1 C48 H48 108.1 . . ?
C26 C25 C24 121.5(3) . . ?
C26 C25 H25 119.3 . . ?
C24 C25 H25 119.3 . . ?
C53 C58 C57 120.3(4) . . ?
C53 C58 H58 119.9 . . ?
C57 C58 H58 119.9 . . ?
C52 C51 C50 111.3(3) . . ?
C52 C51 H51A 109.4 . . ?
C50 C51 H51A 109.4 . . ?
C52 C51 H51B 109.4 . . ?
C50 C51 H51B 109.4 . . ?
H51A C51 H51B 108.0 . . ?
C46 C45 C44 110.8(3) . . ?
C46 C45 H45A 109.5 . . ?
C44 C45 H45A 109.5 . . ?
C46 C45 H45B 109.5 . . ?
C44 C45 H45B 109.5 . . ?
H45A C45 H45B 108.1 . . ?
C10 C9 C8 119.9(4) . . ?
C10 C9 H9 120.0 . . ?
C8 C9 H9 120.0 . . ?
C20 C19 C18 120.2(3) . . ?
C20 C19 H19 119.9 . . ?
C18 C19 H19 119.9 . . ?
C45 C46 C47 111.0(3) . . ?
C45 C46 H46A 109.4 . . ?
C47 C46 H46A 109.4 . . ?
C45 C46 H46B 109.4 . . ?
C47 C46 H46B 109.4 . . ?
H46A C46 H46B 108.0 . . ?
C32 C31 C30 121.9(4) . . ?
C32 C31 H31 119.1 . . ?
C30 C31 H31 119.1 . . ?
C9 C10 C11 120.7(4) . . ?
C9 C10 H10 119.6 . . ?
C11 C10 H10 119.6 . . ?
C15 C14 C13 120.2(3) . . ?
C15 C14 H14 119.9 . . ?
C13 C14 H14 119.9 . . ?
C28 C29 C24 121.3(3) . . ?
C28 C29 H29 119.4 . . ?
C24 C29 H29 119.4 . . ?
C39 C40 C41 110.9(3) . . ?
C39 C40 H40A 109.4 . . ?
C41 C40 H40A 109.4 . . ?
C39 C40 H40B 109.4 . . ?
C41 C40 H40B 109.4 . . ?
H40A C40 H40B 108.0 . . ?
C7 C8 C9 119.2(4) . . ?
C7 C8 H8 120.4 . . ?
C9 C8 H8 120.4 . . ?
C58 C53 C54 119.4(4) . . ?
C58 C53 H53 120.3 . . ?
C54 C53 H53 120.3 . . ?
C21 C22 C23 120.0(4) . . ?
C21 C22 H22 120.0 . . ?
C23 C22 H22 120.0 . . ?
C15 C16 C17 119.3(3) . . ?
C15 C16 H16 120.4 . . ?
C17 C16 H16 120.4 . . ?
C22 C21 C20 120.0(3) . . ?
C22 C21 H21 120.0 . . ?
C20 C21 H21 120.0 . . ?
C38 C39 C40 111.9(3) . . ?
C38 C39 H39A 109.2 . . ?
C40 C39 H39A 109.2 . . ?
C38 C39 H39B 109.2 . . ?
C40 C39 H39B 109.2 . . ?
H39A C39 H39B 107.9 . . ?
C39 C38 C37 111.6(3) . . ?
C39 C38 H38A 109.3 . . ?
C37 C38 H38A 109.3 . . ?
C39 C38 H38B 109.3 . . ?
C37 C38 H38B 109.3 . . ?
H38A C38 H38B 108.0 . . ?
C27 C26 C25 120.3(4) . . ?
C27 C26 H26 119.8 . . ?
C25 C26 H26 119.8 . . ?
C56 C57 C58 120.1(4) . . ?
C56 C57 H57 120.0 . . ?
C58 C57 H57 120.0 . . ?
C21 C20 C19 120.1(3) . . ?
C21 C20 H20 119.9 . . ?
C19 C20 H20 119.9 . . ?
C55 C54 C53 120.5(4) . . ?
C55 C54 H54 119.7 . . ?
C53 C54 H54 119.7 . . ?
C54 C55 C56 120.2(4) . . ?
C54 C55 H55 119.9 . . ?
C56 C55 H55 119.9 . . ?
C26 C27 C28 119.5(4) . . ?
C26 C27 H27 120.2 . . ?
C28 C27 H27 120.2 . . ?
C64 C59 C60 120.7(4) . . ?
C64 C59 H59 119.6 . . ?
C60 C59 H59 119.6 . . ?
C55 C56 C57 119.6(4) . . ?
C55 C56 H56 120.2 . . ?
C57 C56 H56 120.2 . . ?
C32 C33 C34 120.9(3) . . ?
C32 C33 H33 119.5 . . ?
C34 C33 H33 119.5 . . ?
C59 C64 C63 119.3(4) . . ?
C59 C64 H64 120.3 . . ?
C63 C64 H64 120.3 . . ?
C27 C28 C29 120.2(4) . . ?
C27 C28 H28 119.9 . . ?
C29 C28 H28 119.9 . . ?
C59 C60 C61 120.5(4) . . ?
C59 C60 H60 119.7 . . ?
C61 C60 H60 119.7 . . ?
C62 C63 C64 120.3(4) . . ?
C62 C63 H63 119.9 . . ?
C64 C63 H63 119.9 . . ?
C60 C61 C62 120.0(4) . . ?
C60 C61 H61 120.0 . . ?
C62 C61 H61 120.0 . . ?
C63 C62 C61 119.1(4) . . ?
C63 C62 H62 120.4 . . ?
C61 C62 H62 120.4 . . ?

loop_
_geom_bond_atom_site_label_1
_geom_bond_atom_site_label_2
_geom_bond_distance
_geom_bond_site_symmetry_2
_geom_bond_publ_flag
Au1 N1 2.078(3) . ?
Au1 P1 2.2459(12) . ?
P1 C48 1.834(3) . ?
P1 C42 1.839(3) . ?
P1 C36 1.854(3) . ?
N1 C1 1.392(4) . ?
N1 B5 1.400(5) . ?
C3 C2 1.405(5) . ?
C3 C4 1.413(4) . ?
C3 C18 1.503(4) . ?
C2 C1 1.449(5) . ?
C2 C12 1.504(4) . ?
C4 B5 1.468(5) . ?
C4 C24 1.501(5) . ?
C7 C8 1.388(5) . ?
C7 C6 1.393(5) . ?
C7 H7 0.9500 . ?
C37 C38 1.536(5) . ?
C37 C36 1.543(4) . ?
C37 H37A 0.9900 . ?
C37 H37B 0.9900 . ?
C13 C14 1.388(5) . ?
C13 C12 1.398(5) . ?
C13 H13 0.9500 . ?
C47 C46 1.533(4) . ?
C47 C42 1.537(4) . ?
C47 H47A 0.9900 . ?
C47 H47B 0.9900 . ?
C11 C10 1.389(5) . ?
C11 C6 1.400(5) . ?
C11 H11 0.9500 . ?
C35 C34 1.392(5) . ?
C35 C30 1.405(5) . ?
C35 H35 0.9500 . ?
C6 C1 1.537(5) . ?
C36 C41 1.538(4) . ?
C36 H36 1.0000 . ?
C00F C52 1.527(4) . ?
C00F C48 1.547(4) . ?
C00F H00A 0.9900 . ?
C00F H00B 0.9900 . ?
C52 C51 1.523(5) . ?
C52 H52A 0.9900 . ?
C52 H52B 0.9900 . ?
C24 C29 1.396(5) . ?
C24 C25 1.397(5) . ?
C12 C17 1.392(5) . ?
C34 C33 1.387(5) . ?
C34 H34 0.9500 . ?
C17 C16 1.398(5) . ?
C17 H17 0.9500 . ?
C42 C43 1.542(4) . ?
C42 H42 1.0000 . ?
C15 C14 1.379(5) . ?
C15 C16 1.380(5) . ?
C15 H15 0.9500 . ?
C18 C23 1.389(5) . ?
C18 C19 1.397(4) . ?
C43 C44 1.530(4) . ?
C43 H43A 0.9900 . ?
C43 H43B 0.9900 . ?
C49 C50 1.531(4) . ?
C49 C48 1.531(4) . ?
C49 H49A 0.9900 . ?
C49 H49B 0.9900 . ?
C41 C40 1.533(5) . ?
C41 H41A 0.9900 . ?
C41 H41B 0.9900 . ?
C30 C31 1.393(4) . ?
C30 B5 1.546(5) . ?
C50 C51 1.528(4) . ?
C50 H50A 0.9900 . ?
C50 H50B 0.9900 . ?
C23 C22 1.391(5) . ?
C23 H23 0.9500 . ?
C44 C45 1.531(5) . ?
C44 H44A 0.9900 . ?
C44 H44B 0.9900 . ?
C32 C33 1.367(5) . ?
C32 C31 1.383(5) . ?
C32 H32 0.9500 . ?
C48 H48 1.0000 . ?
C25 C26 1.385(5) . ?
C25 H25 0.9500 . ?
C58 C53 1.380(6) . ?
C58 C57 1.385(6) . ?
C58 H58 0.9500 . ?
C51 H51A 0.9900 . ?
C51 H51B 0.9900 . ?
C45 C46 1.531(5) . ?
C45 H45A 0.9900 . ?
C45 H45B 0.9900 . ?
C9 C10 1.374(6) . ?
C9 C8 1.390(5) . ?
C9 H9 0.9500 . ?
C19 C20 1.394(5) . ?
C19 H19 0.9500 . ?
C46 H46A 0.9900 . ?
C46 H46B 0.9900 . ?
C31 H31 0.9500 . ?
C10 H10 0.9500 . ?
C14 H14 0.9500 . ?
C29 C28 1.388(5) . ?
C29 H29 0.9500 . ?
C40 C39 1.528(5) . ?
C40 H40A 0.9900 . ?
C40 H40B 0.9900 . ?
C8 H8 0.9500 . ?
C53 C54 1.383(5) . ?
C53 H53 0.9500 . ?
C22 C21 1.380(5) . ?
C22 H22 0.9500 . ?
C16 H16 0.9500 . ?
C21 C20 1.386(5) . ?
C21 H21 0.9500 . ?
C39 C38 1.519(5) . ?
C39 H39A 0.9900 . ?
C39 H39B 0.9900 . ?
C38 H38A 0.9900 . ?
C38 H38B 0.9900 . ?
C26 C27 1.374(5) . ?
C26 H26 0.9500 . ?
C57 C56 1.382(5) . ?
C57 H57 0.9500 . ?
C20 H20 0.9500 . ?
C54 C55 1.376(6) . ?
C54 H54 0.9500 . ?
C55 C56 1.380(6) . ?
C55 H55 0.9500 . ?
C27 C28 1.385(5) . ?
C27 H27 0.9500 . ?
C59 C64 1.360(6) . ?
C59 C60 1.364(6) . ?
C59 H59 0.9500 . ?
C56 H56 0.9500 . ?
C33 H33 0.9500 . ?
C64 C63 1.391(6) . ?
C64 H64 0.9500 . ?
C28 H28 0.9500 . ?
C60 C61 1.369(6) . ?
C60 H60 0.9500 . ?
C63 C62 1.380(6) . ?
C63 H63 0.9500 . ?
C61 C62 1.382(6) . ?
C61 H61 0.9500 . ?
C62 H62 0.9500 . ?
